data_7223549
loop_
_publ_author_name
'Shao, Yong-Liang'
'Cui, Yan-Hui'
'Gu, Jin-Zhong'
'Wu, Jiang'
'Wang, Ya-Wen'
'Kirillov, Alexander M.'

_publ_section_title
;
 Exploring biphenyl-2,4,4&#x2032;-tricarboxylic acid as a flexible
 building block for the hydrothermal self-assembly of diverse
 metal--organic and supramolecular networks
;
_journal_issue 5
_journal_name_full CrystEngComm
_journal_page_first 765
_journal_paper_doi 10.1039/C5CE02254A
_journal_volume 18
_journal_year 2016
_chemical_formula_moiety '0.25(C196 H168 N16 Ni12 O64)'
_chemical_formula_sum 'C49 H42 N4 Ni3 O16'
_chemical_formula_weight 1118.99
_space_group_crystal_system monoclinic
_space_group_IT_number 15
_space_group_name_Hall '-C 2yc'
_space_group_name_H-M_alt 'C 1 2/c 1'
_symmetry_space_group_name_Hall '-C 2yc'
_symmetry_space_group_name_H-M 'C 1 2/c 1'
_atom_sites_solution_hydrogens mixed
_atom_sites_solution_primary direct
_audit_creation_date 2015-09-07
_audit_creation_method
;
Olex2 1.2
(compiled 2015.01.26 svn.r3150 for OlexSys, GUI svn.r4998)
;
_audit_update_record
;
2015-11-02 deposited with the CCDC.
2015-12-17 downloaded from the CCDC.
;
_cell_angle_alpha 90
_cell_angle_beta 113.518(15)
_cell_angle_gamma 90
_cell_formula_units_Z 4
_cell_length_a 20.505(2)
_cell_length_b 10.3482(9)
_cell_length_c 29.521(4)
_cell_measurement_reflns_used 896
_cell_measurement_temperature 293.64(10)
_cell_measurement_theta_max 20.8940
_cell_measurement_theta_min 3.9450
_cell_volume 5743.7(13)
_computing_cell_refinement
;
CrysAlisPro, Agilent Technologies,
Version 1.171.37.33 (release 27-03-2014 CrysAlis171 .NET)
(compiled Mar 27 2014,17:12:48)
;
_computing_data_collection
;
CrysAlisPro, Agilent Technologies,
Version 1.171.37.33 (release 27-03-2014 CrysAlis171 .NET)
(compiled Mar 27 2014,17:12:48)
;
_computing_data_reduction
;
CrysAlisPro, Agilent Technologies,
Version 1.171.37.33 (release 27-03-2014 CrysAlis171 .NET)
(compiled Mar 27 2014,17:12:48)
;
_computing_molecular_graphics 'Olex2 (Dolomanov et al., 2009)'
_computing_publication_material 'Olex2 (Dolomanov et al., 2009)'
_computing_structure_refinement 'ShelXL (Sheldrick, 2008)'
_computing_structure_solution 'ShelXS (Sheldrick, 2008)'
_diffrn_ambient_environment air
_diffrn_ambient_temperature 293.64(10)
_diffrn_detector 'CCD plate'
_diffrn_detector_area_resol_mean 16.0733
_diffrn_detector_type Eos
_diffrn_measured_fraction_theta_full 0.998
_diffrn_measured_fraction_theta_max 0.998
_diffrn_measurement_details
;
  1 omega    8.00   41.00   1.0000   10.0000
omega____ theta____ kappa____ phi______ frames
    -       20.5854  -57.0000 -180.0000 33

  2 omega  -42.00   48.00   1.0000   10.0000
omega____ theta____ kappa____ phi______ frames
    -       20.5854  -77.0000   30.0000 90

  3 omega   -7.00   91.00   1.0000   10.0000
omega____ theta____ kappa____ phi______ frames
    -       20.5854   77.0000  150.0000 98
;
_diffrn_measurement_device 'four-circle diffractometer'
_diffrn_measurement_device_type 'SuperNova, Dual, Cu at zero, Eos'
_diffrn_measurement_method '\w scans'
_diffrn_orient_matrix_UB_11 0.0252333000
_diffrn_orient_matrix_UB_12 -0.0498091000
_diffrn_orient_matrix_UB_13 0.0031802000
_diffrn_orient_matrix_UB_21 0.0274750000
_diffrn_orient_matrix_UB_22 0.0467619000
_diffrn_orient_matrix_UB_23 0.0062477000
_diffrn_orient_matrix_UB_31 0.0056784000
_diffrn_orient_matrix_UB_32 -0.0053146000
_diffrn_orient_matrix_UB_33 0.0252598000
_diffrn_radiation_monochromator mirror
_diffrn_radiation_probe x-ray
_diffrn_radiation_type MoK\a
_diffrn_radiation_wavelength 0.71073
_diffrn_reflns_av_R_equivalents 0.1081
_diffrn_reflns_av_unetI/netI 0.2309
_diffrn_reflns_laue_measured_fraction_full 0.998
_diffrn_reflns_laue_measured_fraction_max 0.998
_diffrn_reflns_limit_h_max 26
_diffrn_reflns_limit_h_min -27
_diffrn_reflns_limit_k_max 7
_diffrn_reflns_limit_k_min -13
_diffrn_reflns_limit_l_max 38
_diffrn_reflns_limit_l_min -39
_diffrn_reflns_number 12802
_diffrn_reflns_point_group_measured_fraction_full 0.998
_diffrn_reflns_point_group_measured_fraction_max 0.998
_diffrn_reflns_theta_full 25.500
_diffrn_reflns_theta_max 26.020
_diffrn_reflns_theta_min 3.393
_diffrn_source 'SuperNova (Mo) X-ray Source'
_exptl_absorpt_coefficient_mu 1.038
_exptl_absorpt_correction_T_max 1.00000
_exptl_absorpt_correction_T_min 0.74925
_exptl_absorpt_correction_type multi-scan
_exptl_absorpt_process_details
;
CrysAlisPro, Agilent Technologies,
Version 1.171.37.33 (release 27-03-2014 CrysAlis171 .NET)
(compiled Mar 27 2014,17:12:48)
Empirical absorption correction using spherical harmonics,
 implemented in SCALE3 ABSPACK scaling algorithm.
;
_exptl_crystal_colour 'clear light green'
_exptl_crystal_colour_lustre clear
_exptl_crystal_colour_modifier light
_exptl_crystal_colour_primary green
_exptl_crystal_density_diffrn 1.294
_exptl_crystal_description block
_exptl_crystal_F_000 2304
_exptl_crystal_size_max 0.33
_exptl_crystal_size_mid 0.31
_exptl_crystal_size_min 0.25
_refine_diff_density_max 1.089
_refine_diff_density_min -0.572
_refine_diff_density_rms 0.123
_refine_ls_extinction_method none
_refine_ls_goodness_of_fit_ref 0.933
_refine_ls_hydrogen_treatment mixed
_refine_ls_matrix_type full
_refine_ls_number_parameters 362
_refine_ls_number_reflns 5648
_refine_ls_number_restraints 57
_refine_ls_restrained_S_all 0.934
_refine_ls_R_factor_all 0.1558
_refine_ls_R_factor_gt 0.0837
_refine_ls_shift/su_max 0.000
_refine_ls_shift/su_mean 0.000
_refine_ls_structure_factor_coef Fsqd
_refine_ls_weighting_details 'w=1/[\s^2^(Fo^2^)+(0.0784P)^2^] where P=(Fo^2^+2Fc^2^)/3'
_refine_ls_weighting_scheme calc
_refine_ls_wR_factor_gt 0.1803
_refine_ls_wR_factor_ref 0.2257
_reflns_Friedel_coverage 0.000
_reflns_number_gt 2601
_reflns_number_total 5648
_reflns_threshold_expression 'I > 2\s(I)'
_cod_data_source_file c5ce02254a2.cif
_cod_data_source_block 239-9ni1
_cod_depositor_comments 'Adding full bibliography for 7223544--7223552.cif.'
_cod_database_code 7223549
_shelx_space_group_comment
;
The symmetry employed for this shelxl refinement is uniquely defined
by the following loop, which should always be used as a source of
symmetry information in preference to the above space-group names.
They are only intended as comments.
;
_reflns_odcompleteness_completeness 99.73
_reflns_odcompleteness_iscentric 1
_reflns_odcompleteness_theta 26.32
_olex2_refinement_description
;
1. Fixed Uiso
 At 1.2 times of:
  All C(H) groups, All C(H,H) groups, All O(H,H) groups
2. Restrained distances
 H7B-O7
 0.86 with sigma of 0.01
 H7A-O7
 0.86 with sigma of 0.01
 H7B-H7A
 1.46 with sigma of 0.01
3. Uiso/Uaniso restraints and constraints
Uanis(C23B) \\sim Ueq, Uanis(C22A) \\sim Ueq, Uanis(C25A) \\sim Ueq,
Uanis(C21A) \\sim Ueq, Uanis(C22B) \\sim Ueq, Uanis(C24B) \\sim Ueq,
Uanis(C21B) \\sim Ueq: with sigma of 0.01 and sigma for terminal atoms of 0.02
Uanis(C23) \\sim Ueq, Uanis(C24A) \\sim Ueq: with sigma of 0.001 and sigma for
terminal atoms of 0.002
4. Others
 Fixed Sof: C21A(0.5) H21A(0.5) C22A(0.5) H22A(0.5) C24A(0.5) H24A(0.5)
 C25A(0.5) H25A(0.5) C21B(0.5) H21B(0.5) C22B(0.5) H22B(0.5) C23(0.5) H23(0.5)
 H23A(0.5) C23B(0.5) H23B(0.5) C24B(0.5) H24B(0.5)
5.a Riding coordinates:
 O8(H8A,H8B)
5.b Aromatic/amide H refined with riding coordinates:
 C3(H3), C6(H6), C7(H7), C10(H10), C11(H11), C14(H14), C15(H15), C16(H16),
 C17(H17), C18(H18), C19(H19), C20(H20), C21A(H21A), C22A(H22A), C24A(H24A),
 C25A(H25A), C21B(H21B), C22B(H22B), C23(H23), C23(H23A), C23B(H23B), C24B(H24B)
5.c Fitted hexagon refined as free rotating group:
 C21B(C22B,C23,C23B,C24B,N2)
;
_shelx_shelxl_version_number 2014/7
_olex2_date_sample_data_collection 2015-06-04
_olex2_submission_special_instructions 'No special instructions were received'

loop_
_space_group_symop_operation_xyz
'x, y, z'
'-x, y, -z+1/2'
'x+1/2, y+1/2, z'
'-x+1/2, y+1/2, -z+1/2'
'-x, -y, -z'
'x, -y, z-1/2'
'-x+1/2, -y+1/2, -z'
'x+1/2, -y+1/2, z-1/2'

loop_
_atom_site_label
_atom_site_type_symbol
_atom_site_fract_x
_atom_site_fract_y
_atom_site_fract_z
_atom_site_U_iso_or_equiv
_atom_site_adp_type
_atom_site_occupancy
_atom_site_site_symmetry_order
_atom_site_calc_flag
_atom_site_refinement_flags_posn
_atom_site_refinement_flags_adp
_atom_site_refinement_flags_occupancy
_atom_site_disorder_assembly
_atom_site_disorder_group
Ni1 Ni 0.33655(4) 0.67752(9) 0.16392(3) 0.0259(3) Uani 1 1 d . . . . .
Ni2 Ni 0.5000 0.84253(12) 0.2500 0.0223(3) Uani 1 2 d S T P A .
O1 O 0.2507(2) 0.7949(5) 0.14907(18) 0.0328(12) Uani 1 1 d . . . . .
O2 O 0.3032(3) 0.9848(5) 0.1718(2) 0.0489(16) Uani 1 1 d . . . . .
O3 O 0.1552(2) 1.1627(5) 0.26472(17) 0.0348(13) Uani 1 1 d . . . . .
O4 O 0.0395(2) 1.1986(5) 0.21910(17) 0.0313(12) Uani 1 1 d . . . . .
O5 O 0.0861(3) 0.6678(5) -0.0994(2) 0.0499(16) Uani 1 1 d . . . . .
O6 O 0.1689(3) 0.8126(5) -0.09295(17) 0.0389(14) Uani 1 1 d . . . . .
O7 O 0.4090(2) 0.8373(5) 0.18528(17) 0.0261(11) Uani 1 1 d D . . . .
O8 O 0.4185(2) 0.5425(5) 0.18141(19) 0.0451(15) Uani 1 1 d . . . . .
H8A H 0.4296 0.5837 0.2083 0.054 Uiso 1 1 d R . . . .
H8B H 0.4442 0.5894 0.1928 0.054 Uiso 1 1 d R . . . .
N1 N 0.2650(3) 0.5263(6) 0.1396(2) 0.0356(16) Uani 1 1 d . . . . .
C1 C 0.2495(4) 0.9124(8) 0.1569(2) 0.0258(17) Uani 1 1 d . . . . .
C2 C 0.1780(3) 0.9706(7) 0.1476(3) 0.0268(17) Uani 1 1 d . . . . .
C3 C 0.1712(3) 1.0329(6) 0.1871(2) 0.0253(16) Uani 1 1 d . . . . .
H3 H 0.2105 1.0387 0.2171 0.030 Uiso 1 1 calc R . . . .
C4 C 0.1068(4) 1.0869(7) 0.1829(3) 0.0297(17) Uani 1 1 d . . . . .
C5 C 0.1001(4) 1.1546(7) 0.2258(3) 0.0297(18) Uani 1 1 d . . . . .
C6 C 0.0499(4) 1.0789(8) 0.1365(3) 0.0349(19) Uani 1 1 d . . . . .
H6 H 0.0070 1.1175 0.1324 0.042 Uiso 1 1 calc R . . . .
C7 C 0.0549(4) 1.0176(8) 0.0976(3) 0.0367(19) Uani 1 1 d . . . . .
H7 H 0.0155 1.0126 0.0677 0.044 Uiso 1 1 calc R . . . .
C8 C 0.1199(4) 0.9612(7) 0.1025(2) 0.0282(17) Uani 1 1 d . . . . .
C9 C 0.1248(4) 0.8968(8) 0.0588(3) 0.0336(19) Uani 1 1 d . . . . .
C10 C 0.1813(4) 0.9279(8) 0.0453(3) 0.045(2) Uani 1 1 d . . . . .
H10 H 0.2174 0.9833 0.0646 0.054 Uiso 1 1 calc R . . . .
C11 C 0.1821(4) 0.8753(9) 0.0031(3) 0.047(2) Uani 1 1 d . . . . .
H11 H 0.2205 0.8945 -0.0049 0.057 Uiso 1 1 calc R . . . .
C12 C 0.1300(4) 0.7958(8) -0.0282(2) 0.0310(18) Uani 1 1 d . . . . .
C13 C 0.1289(4) 0.7543(8) -0.0767(3) 0.0340(19) Uani 1 1 d . . . . .
C14 C 0.0774(4) 0.7605(8) -0.0126(3) 0.041(2) Uani 1 1 d . . . . .
H14 H 0.0430 0.7011 -0.0310 0.049 Uiso 1 1 calc R . . . .
C15 C 0.0746(4) 0.8119(8) 0.0299(2) 0.035(2) Uani 1 1 d . . . . .
H15 H 0.0378 0.7880 0.0390 0.043 Uiso 1 1 calc R . . . .
C16 C 0.2766(5) 0.4164(9) 0.1638(4) 0.064(3) Uani 1 1 d . . . . .
H16 H 0.3158 0.4116 0.1939 0.077 Uiso 1 1 calc R . . . .
C17 C 0.2362(7) 0.3117(13) 0.1485(6) 0.112(5) Uani 1 1 d . . . . .
H17 H 0.2468 0.2352 0.1665 0.135 Uiso 1 1 calc R . . . .
C18 C 0.1788(8) 0.3222(13) 0.1052(7) 0.126(6) Uani 1 1 d . . . . .
H18 H 0.1489 0.2511 0.0939 0.151 Uiso 1 1 calc R . . . .
C19 C 0.1622(7) 0.4338(13) 0.0769(5) 0.109(5) Uani 1 1 d . . . . .
H19 H 0.1227 0.4412 0.0472 0.131 Uiso 1 1 calc R . . . .
C20 C 0.2101(4) 0.5327(8) 0.0969(4) 0.056(3) Uani 1 1 d . . . . .
H20 H 0.2032 0.6092 0.0791 0.067 Uiso 1 1 calc R . . . .
C21A C 0.5586(8) 0.9542(17) 0.1799(6) 0.042(4) Uani 0.5 1 d . U . A 1
H21A H 0.5431 0.8764 0.1633 0.051 Uiso 0.5 1 calc R . . A 1
C22A C 0.5981(10) 1.054(2) 0.1629(8) 0.075(6) Uani 0.5 1 d . U . A 1
H22A H 0.6174 1.0306 0.1403 0.089 Uiso 0.5 1 calc R . . A 1
C24A C 0.6150(12) 1.175(2) 0.2247(9) 0.080(6) Uani 0.5 1 d . U . A 1
H24A H 0.6469 1.2342 0.2457 0.096 Uiso 0.5 1 calc R . . A 1
C25A C 0.5766(8) 1.0853(15) 0.2454(6) 0.038(4) Uani 0.5 1 d . U . A 1
H25A H 0.5741 1.1021 0.2756 0.045 Uiso 0.5 1 calc R . . A 1
C21B C 0.5085(4) 1.0954(9) 0.1991(4) 0.095(8) Uani 0.5 1 d . U . A 2
H21B H 0.4631 1.1065 0.1984 0.114 Uiso 0.5 1 calc R . . A 2
C22B C 0.5375(7) 1.1891(8) 0.1789(5) 0.138(11) Uani 0.5 1 d G U . A 2
H22B H 0.5115 1.2629 0.1647 0.165 Uiso 0.5 1 calc R . . A 2
C23 C 0.6054(7) 1.1725(10) 0.1799(4) 0.043(4) Uani 0.5 1 d G U . . .
H23 H 0.6036 1.2457 0.1612 0.052 Uiso 0.5 1 calc R . . A 1
H23A H 0.6248 1.2353 0.1664 0.052 Uiso 0.5 1 calc R . . A 2
C23B C 0.6442(5) 1.0622(12) 0.2012(5) 0.099(8) Uani 0.5 1 d G U . A 2
H23B H 0.6896 1.0511 0.2018 0.119 Uiso 0.5 1 calc R . . A 2
C24B C 0.6152(4) 0.9685(9) 0.2213(4) 0.078(6) Uani 0.5 1 d G U . A 2
H24B H 0.6412 0.8947 0.2355 0.094 Uiso 0.5 1 calc R . . A 2
N2 N 0.5474(3) 0.9851(6) 0.2203(2) 0.0347(15) Uani 1 1 d G . . . .
H7A H 0.381(3) 0.898(4) 0.186(2) 0.04(2) Uiso 1 1 d D . . . .
H7B H 0.409(4) 0.817(7) 0.1573(11) 0.07(3) Uiso 1 1 d D . . . .

loop_
_atom_site_aniso_label
_atom_site_aniso_U_11
_atom_site_aniso_U_22
_atom_site_aniso_U_33
_atom_site_aniso_U_23
_atom_site_aniso_U_13
_atom_site_aniso_U_12
Ni1 0.0234(5) 0.0309(6) 0.0246(5) 0.0002(4) 0.0110(4) 0.0006(4)
Ni2 0.0213(7) 0.0268(8) 0.0213(7) 0.000 0.0111(6) 0.000
O1 0.029(3) 0.031(3) 0.036(3) -0.008(3) 0.010(2) 0.006(2)
O2 0.032(3) 0.039(4) 0.077(4) -0.021(3) 0.024(3) -0.007(3)
O3 0.023(3) 0.058(4) 0.026(3) -0.019(3) 0.012(2) 0.001(2)
O4 0.027(3) 0.043(3) 0.028(3) -0.007(2) 0.016(2) 0.007(2)
O5 0.066(4) 0.060(4) 0.037(3) -0.018(3) 0.034(3) -0.027(3)
O6 0.039(3) 0.058(4) 0.027(3) -0.009(3) 0.020(3) -0.010(3)
O7 0.025(3) 0.030(3) 0.025(3) -0.002(2) 0.013(2) 0.007(2)
O8 0.032(3) 0.046(4) 0.050(4) -0.013(3) 0.009(3) -0.003(3)
N1 0.037(4) 0.026(4) 0.043(4) -0.003(3) 0.015(3) -0.013(3)
C1 0.025(4) 0.040(5) 0.013(3) 0.000(3) 0.009(3) -0.002(4)
C2 0.028(4) 0.029(4) 0.029(4) -0.009(3) 0.017(3) 0.005(3)
C3 0.021(4) 0.029(4) 0.021(4) -0.006(3) 0.004(3) -0.001(3)
C4 0.032(4) 0.030(4) 0.031(4) 0.001(4) 0.017(4) 0.006(3)
C5 0.024(4) 0.040(5) 0.028(4) -0.001(4) 0.014(3) -0.002(4)
C6 0.024(4) 0.049(5) 0.036(4) -0.006(4) 0.017(4) 0.014(4)
C7 0.031(4) 0.043(5) 0.035(4) -0.005(4) 0.013(4) 0.001(4)
C8 0.029(4) 0.040(5) 0.018(4) -0.002(3) 0.012(3) 0.000(4)
C9 0.031(4) 0.052(5) 0.022(4) 0.001(4) 0.015(3) 0.012(4)
C10 0.049(5) 0.066(6) 0.018(4) -0.007(4) 0.011(4) -0.001(5)
C11 0.033(4) 0.087(7) 0.033(5) -0.003(5) 0.025(4) -0.003(5)
C12 0.031(4) 0.048(5) 0.019(4) -0.004(4) 0.015(3) -0.001(4)
C13 0.035(4) 0.037(5) 0.028(4) -0.001(4) 0.011(4) 0.004(4)
C14 0.040(5) 0.056(6) 0.027(4) -0.003(4) 0.013(4) 0.001(4)
C15 0.034(4) 0.054(6) 0.020(4) -0.017(4) 0.012(3) -0.011(4)
C16 0.062(6) 0.040(6) 0.089(8) 0.009(6) 0.027(6) -0.022(5)
C17 0.093(11) 0.080(11) 0.146(15) 0.017(10) 0.029(10) -0.005(9)
C18 0.115(13) 0.054(9) 0.204(19) -0.037(11) 0.059(13) -0.051(9)
C19 0.094(10) 0.080(10) 0.120(12) -0.007(9) 0.008(9) -0.023(8)
C20 0.041(5) 0.031(5) 0.077(7) -0.003(5) 0.005(5) -0.009(4)
C21A 0.035(7) 0.057(8) 0.044(7) 0.014(7) 0.024(6) 0.007(6)
C22A 0.070(9) 0.106(11) 0.073(9) 0.024(8) 0.055(8) 0.014(8)
C24A 0.080(6) 0.080(6) 0.080(6) 0.0000(10) 0.031(3) -0.0006(10)
C25A 0.040(7) 0.034(7) 0.028(7) 0.003(6) 0.002(6) -0.006(6)
C21B 0.090(11) 0.090(11) 0.107(11) 0.007(9) 0.041(9) -0.007(8)
C22B 0.145(14) 0.131(14) 0.138(14) 0.009(9) 0.057(10) 0.010(9)
C23 0.044(4) 0.043(4) 0.043(4) 0.0007(10) 0.0179(19) -0.0014(10)
C23B 0.088(10) 0.134(13) 0.105(11) 0.003(9) 0.070(9) -0.004(9)
C24B 0.076(9) 0.084(11) 0.086(10) 0.013(8) 0.044(8) -0.019(8)
N2 0.032(3) 0.031(4) 0.037(4) -0.002(3) 0.011(3) -0.004(3)

loop_
_atom_type_symbol
_atom_type_description
_atom_type_scat_dispersion_real
_atom_type_scat_dispersion_imag
_atom_type_scat_source
C C 0.0033 0.0016 'International Tables Vol C Tables 4.2.6.8 and 6.1.1.4'
H H 0.0000 0.0000 'International Tables Vol C Tables 4.2.6.8 and 6.1.1.4'
N N 0.0061 0.0033 'International Tables Vol C Tables 4.2.6.8 and 6.1.1.4'
Ni Ni 0.3393 1.1124 'International Tables Vol C Tables 4.2.6.8 and 6.1.1.4'
O O 0.0106 0.0060 'International Tables Vol C Tables 4.2.6.8 and 6.1.1.4'

loop_
_geom_angle_atom_site_label_1
_geom_angle_atom_site_label_2
_geom_angle_atom_site_label_3
_geom_angle
_geom_angle_site_symmetry_1
_geom_angle_site_symmetry_3
O1 Ni1 O3 88.62(19) . 4_545
O1 Ni1 O6 93.4(2) . 7_565
O1 Ni1 O7 92.38(19) . .
O1 Ni1 O8 173.9(2) . .
O1 Ni1 N1 86.8(2) . .
O3 Ni1 O6 177.9(2) 4_545 7_565
O3 Ni1 O7 89.54(19) 4_545 .
O3 Ni1 O8 88.1(2) 4_545 .
O3 Ni1 N1 93.2(2) 4_545 .
O6 Ni1 O7 90.61(19) 7_565 .
O6 Ni1 O8 89.8(2) 7_565 .
O6 Ni1 N1 86.7(2) 7_565 .
O8 Ni1 O7 92.79(19) . .
N1 Ni1 O7 177.1(2) . .
N1 Ni1 O8 88.2(2) . .
O4 Ni2 O4 88.1(3) 3_545 4_545
O4 Ni2 N2 176.3(6) 3_545 2_655
O4 Ni2 N2 89.7(2) 3_545 .
O4 Ni2 N2 89.7(5) 4_545 2_655
O4 Ni2 N2 176.3(2) 4_545 .
O7 Ni2 O4 91.22(18) 2_655 3_545
O7 Ni2 O4 86.64(19) . 3_545
O7 Ni2 O4 86.64(19) 2_655 4_545
O7 Ni2 O4 91.22(19) . 4_545
O7 Ni2 O7 177.0(3) . 2_655
O7 Ni2 N2 91.7(2) . .
O7 Ni2 N2 91.6(7) 2_655 2_655
O7 Ni2 N2 90.4(2) 2_655 .
O7 Ni2 N2 90.4(7) . 2_655
N2 Ni2 N2 92.7(6) 2_655 .
C1 O1 Ni1 128.6(5) . .
C5 O3 Ni1 128.5(4) . 4
C5 O4 Ni2 136.3(5) . 3_455
C13 O6 Ni1 129.4(5) . 7_565
Ni1 O7 H7A 100(5) . .
Ni1 O7 H7B 78(6) . .
Ni2 O7 Ni1 123.7(2) . .
Ni2 O7 H7A 108(4) . .
Ni2 O7 H7B 124(5) . .
H7A O7 H7B 118(2) . .
Ni1 O8 H8A 77.5 . .
Ni1 O8 H8B 91.9 . .
H8A O8 H8B 47.9 . .
C16 N1 Ni1 121.2(6) . .
C16 N1 C20 117.7(8) . .
C20 N1 Ni1 120.8(6) . .
O1 C1 O2 124.8(7) . .
O1 C1 C2 116.6(6) . .
O2 C1 C2 118.6(7) . .
C3 C2 C1 116.7(6) . .
C3 C2 C8 120.1(6) . .
C8 C2 C1 123.2(6) . .
C2 C3 H3 119.3 . .
C2 C3 C4 121.4(6) . .
C4 C3 H3 119.3 . .
C3 C4 C5 120.9(6) . .
C3 C4 C6 116.9(6) . .
C6 C4 C5 122.1(6) . .
O3 C5 O4 126.3(6) . .
O3 C5 C4 116.9(6) . .
O4 C5 C4 116.8(6) . .
C4 C6 H6 118.5 . .
C7 C6 C4 122.9(6) . .
C7 C6 H6 118.5 . .
C6 C7 H7 120.1 . .
C6 C7 C8 119.8(7) . .
C8 C7 H7 120.1 . .
C2 C8 C7 118.9(6) . .
C2 C8 C9 122.1(6) . .
C7 C8 C9 119.0(6) . .
C10 C9 C8 119.5(7) . .
C15 C9 C8 122.3(6) . .
C15 C9 C10 118.1(7) . .
C9 C10 H10 120.7 . .
C11 C10 C9 118.6(8) . .
C11 C10 H10 120.7 . .
C10 C11 H11 117.8 . .
C10 C11 C12 124.4(7) . .
C12 C11 H11 117.8 . .
C11 C12 C13 122.1(6) . .
C11 C12 C14 115.8(6) . .
C14 C12 C13 122.1(7) . .
O5 C13 O6 124.4(7) . .
O5 C13 C12 117.6(7) . .
O6 C13 C12 117.9(7) . .
C12 C14 H14 119.3 . .
C12 C14 C15 121.3(8) . .
C15 C14 H14 119.3 . .
C9 C15 C14 121.4(7) . .
C9 C15 H15 119.3 . .
C14 C15 H15 119.3 . .
N1 C16 H16 117.7 . .
N1 C16 C17 124.6(11) . .
C17 C16 H16 117.7 . .
C16 C17 H17 121.8 . .
C16 C17 C18 116.5(13) . .
C18 C17 H17 121.8 . .
C17 C18 H18 118.4 . .
C17 C18 C19 123.2(13) . .
C19 C18 H18 118.4 . .
C18 C19 H19 123.3 . .
C20 C19 C18 113.5(12) . .
C20 C19 H19 123.3 . .
N1 C20 C19 124.4(10) . .
N1 C20 H20 117.8 . .
C19 C20 H20 117.8 . .
C22A C21A H21A 122.0 . .
N2 C21A H21A 122.0 . .
N2 C21A C22A 116.0(15) . .
C21A C22A H22A 119.9 . .
C23 C22A C21A 120.2(15) . .
C23 C22A H22A 119.9 . .
C25A C24A H24A 119.0 . .
C23 C24A H24A 119.0 . .
C23 C24A C25A 122.0(19) . .
C24A C25A H25A 121.0 . .
N2 C25A C24A 118.0(15) . .
N2 C25A H25A 121.0 . .
C22B C21B H21B 120.0 . .
C22B C21B N2 120.0 . .
N2 C21B H21B 120.0 . .
C21B C22B H22B 120.0 . .
C21B C22B C23 120.0 . .
C23 C22B H22B 120.0 . .
C22A C23 H23 124.2 . .
C24A C23 C22A 111.5(14) . .
C24A C23 H23 124.2 . .
C22B C23 H23A 120.0 . .
C23B C23 C22B 120.0 . .
C23B C23 H23A 120.0 . .
C23 C23B H23B 120.0 . .
C24B C23B C23 120.0 . .
C24B C23B H23B 120.0 . .
C23B C24B H24B 120.0 . .
C23B C24B N2 120.0 . .
N2 C24B H24B 120.0 . .
C21A N2 Ni2 117.9(8) . .
C25A N2 Ni2 120.5(8) . .
C25A N2 C21A 120.1(11) . .
C21B N2 Ni2 118.6(4) . .
C24B N2 Ni2 121.4(4) . .
C24B N2 C21B 120.0 . .

loop_
_geom_bond_atom_site_label_1
_geom_bond_atom_site_label_2
_geom_bond_distance
_geom_bond_site_symmetry_2
Ni1 O1 2.038(5) .
Ni1 O3 2.050(4) 4_545
Ni1 O6 2.056(5) 7_565
Ni1 O7 2.144(5) .
Ni1 O8 2.086(5) .
Ni1 N1 2.068(6) .
Ni2 O4 2.072(4) 3_545
Ni2 O4 2.072(4) 4_545
Ni2 O7 2.071(5) .
Ni2 O7 2.071(5) 2_655
Ni2 N2 2.137(13) 2_655
Ni2 N2 2.137(5) .
O1 C1 1.240(8) .
O2 C1 1.257(8) .
O3 Ni1 2.051(4) 4
O3 C5 1.251(8) .
O4 Ni2 2.072(4) 3_455
O4 C5 1.262(7) .
O5 C13 1.246(9) .
O6 Ni1 2.056(5) 7_565
O6 C13 1.258(8) .
O7 H7A 0.858(10) .
O7 H7B 0.852(10) .
O8 H8A 0.8475 .
O8 H8B 0.6971 .
N1 C16 1.313(10) .
N1 C20 1.314(10) .
C1 C2 1.504(9) .
C2 C3 1.389(8) .
C2 C8 1.392(9) .
C3 H3 0.9300 .
C3 C4 1.394(8) .
C4 C5 1.502(9) .
C4 C6 1.402(10) .
C6 H6 0.9300 .
C6 C7 1.351(9) .
C7 H7 0.9300 .
C7 C8 1.409(9) .
C8 C9 1.489(9) .
C9 C10 1.406(9) .
C9 C15 1.363(10) .
C10 H10 0.9300 .
C10 C11 1.363(9) .
C11 H11 0.9300 .
C11 C12 1.372(10) .
C12 C13 1.486(9) .
C12 C14 1.381(9) .
C14 H14 0.9300 .
C14 C15 1.384(9) .
C15 H15 0.9300 .
C16 H16 0.9300 .
C16 C17 1.329(14) .
C17 H17 0.9300 .
C17 C18 1.352(19) .
C18 H18 0.9300 .
C18 C19 1.387(17) .
C19 H19 0.9300 .
C19 C20 1.378(13) .
C20 H20 0.9300 .
C21A H21A 0.9300 .
C21A C22A 1.51(2) .
C21A N2 1.341(15) .
C22A H22A 0.9300 .
C22A C23 1.31(2) .
C24A H24A 0.9300 .
C24A C25A 1.49(2) .
C24A C23 1.26(2) .
C25A H25A 0.9300 .
C25A N2 1.276(16) .
C21B H21B 0.9300 .
C21B C22B 1.3900 .
C21B N2 1.3900 .
C22B H22B 0.9300 .
C22B C23 1.3900 .
C23 H23 0.9300 .
C23 H23A 0.9300 .
C23 C23B 1.3900 .
C23B H23B 0.9300 .
C23B C24B 1.3900 .
C24B H24B 0.9300 .
C24B N2 1.3900 .

loop_
_geom_hbond_atom_site_label_D
_geom_hbond_atom_site_label_H
_geom_hbond_atom_site_label_A
_geom_hbond_distance_DH
_geom_hbond_distance_HA
_geom_hbond_distance_DA
_geom_hbond_angle_DHA
_geom_hbond_site_symmetry_A
O8 H8A O3 0.85 2.33 2.876(7) 122.5 4_545
O8 H8B O4 0.70 2.12 2.794(7) 163.6 3_545
O7 H7A O2 0.858(10) 1.73(3) 2.551(7) 159(6) .
O7 H7B O5 0.852(10) 1.76(3) 2.578(7) 160(7) 7_565
O7 H7B O6 0.852(10) 2.35(6) 2.986(7) 132(7) 7_565

loop_
_geom_torsion_atom_site_label_1
_geom_torsion_atom_site_label_2
_geom_torsion_atom_site_label_3
_geom_torsion_atom_site_label_4
_geom_torsion
_geom_torsion_site_symmetry_1
Ni1 O1 C1 O2 7.3(10) .
Ni1 O1 C1 C2 -172.9(4) .
Ni1 O3 C5 O4 27.4(11) 4
Ni1 O3 C5 C4 -153.1(5) 4
Ni1 O6 C13 O5 16.2(12) 7_565
Ni1 O6 C13 C12 -160.6(5) 7_565
Ni1 N1 C16 C17 -174.3(10) .
Ni1 N1 C20 C19 176.4(9) .
Ni2 O4 C5 O3 23.4(12) 3_455
Ni2 O4 C5 C4 -156.2(5) 3_455
O1 C1 C2 C3 122.4(7) .
O1 C1 C2 C8 -55.9(10) .
O2 C1 C2 C3 -57.8(9) .
O2 C1 C2 C8 123.9(8) .
N1 C16 C17 C18 -1(2) .
C1 C2 C3 C4 -178.1(7) .
C1 C2 C8 C7 179.2(7) .
C1 C2 C8 C9 -2.6(12) .
C2 C3 C4 C5 -179.7(7) .
C2 C3 C4 C6 -2.0(11) .
C2 C8 C9 C10 -48.0(11) .
C2 C8 C9 C15 134.8(8) .
C3 C2 C8 C7 1.0(11) .
C3 C2 C8 C9 179.2(7) .
C3 C4 C5 O3 1.7(11) .
C3 C4 C5 O4 -178.7(7) .
C3 C4 C6 C7 2.8(12) .
C4 C6 C7 C8 -1.7(12) .
C5 C4 C6 C7 -179.5(7) .
C6 C4 C5 O3 -175.9(7) .
C6 C4 C5 O4 3.7(11) .
C6 C7 C8 C2 -0.3(11) .
C6 C7 C8 C9 -178.5(7) .
C7 C8 C9 C10 130.1(8) .
C7 C8 C9 C15 -47.1(11) .
C8 C2 C3 C4 0.1(11) .
C8 C9 C10 C11 -175.2(7) .
C8 C9 C15 C14 175.1(7) .
C9 C10 C11 C12 1.9(13) .
C10 C9 C15 C14 -2.1(12) .
C10 C11 C12 C13 172.2(8) .
C10 C11 C12 C14 -5.6(13) .
C11 C12 C13 O5 169.8(8) .
C11 C12 C13 O6 -13.2(12) .
C11 C12 C14 C15 5.4(12) .
C12 C14 C15 C9 -1.7(12) .
C13 C12 C14 C15 -172.4(7) .
C14 C12 C13 O5 -12.6(12) .
C14 C12 C13 O6 164.4(7) .
C15 C9 C10 C11 2.1(12) .
C16 N1 C20 C19 2.8(14) .
C16 C17 C18 C19 1(2) .
C17 C18 C19 C20 0(2) .
C18 C19 C20 N1 -2.5(18) .
C20 N1 C16 C17 -0.8(15) .
C21A C22A C23 C24A 37(2) .
C22A C21A N2 Ni2 -174.8(10) .
C22A C21A N2 C25A -8.2(18) .
C24A C25A N2 Ni2 174.1(11) .
C24A C25A N2 C21A 8(2) .
C25A C24A C23 C22A -39(3) .
C21B C22B C23 C23B 0.0 .
C22B C21B N2 Ni2 -179.2(5) .
C22B C21B N2 C24B 0.0 .
C22B C23 C23B C24B 0.0 .
C23 C24A C25A N2 17(3) .
C23 C23B C24B N2 0.0 .
C23B C24B N2 Ni2 179.2(5) .
C23B C24B N2 C21B 0.0 .
N2 C21A C22A C23 -15(2) .
N2 C21B C22B C23 0.0 .

loop_
_smtbx_masks_void_nr
_smtbx_masks_void_average_x
_smtbx_masks_void_average_y
_smtbx_masks_void_average_z
_smtbx_masks_void_volume
_smtbx_masks_void_count_electrons
1 0.000 0.150 0.750 10.1 0.6
2 -0.625 -0.125 0.500 591.1 9.1
3 -0.029 0.529 1.000 591.1 9.1
4 0.000 0.850 0.250 10.1 0.4
5 0.500 0.350 0.250 10.1 0.4
6 0.500 0.650 0.750 10.1 0.6
